data_2207879
loop_
_publ_author_name
'Shaheen, Farkhanda'
'Najam-Ul-Haq, Muhammad'
'Wurst, Klaus'
'Badshah, Amin'
'Ali, Saqib'

_publ_section_title
Chloro(4-methylpiperidine-1-dithiocarbamato-\k^2^<i>S</i>:<i>S</i>')(triphenylphosphine-\k<i>P</i>)palladium(II)
_journal_coeditor_code SJ6163
_journal_issue 1
_journal_name_full 'Acta Crystallographica Section E'
_journal_page_first m136
_journal_page_last m137
_journal_paper_doi 10.1107/S1600536805041784
_journal_volume 62
_journal_year 2006
_chemical_formula_iupac '[Pd (C7 H12 N S2) Cl (C18 H15 P)]'
_chemical_formula_moiety 'C25 H27 Cl N P Pd S2'
_chemical_formula_sum 'C25 H27 Cl N P Pd S2'
_chemical_formula_weight 578.42
_chemical_melting_point 511
_chemical_name_systematic
;
Chloro(4-methyl
piperidine-1-dithiocarbamato-\k^2^S:S')(triphenylphosphine-\kP)palladium(II)
;
_space_group_IT_number 14
_symmetry_cell_setting monoclinic
_symmetry_space_group_name_Hall '-P 2yn'
_symmetry_space_group_name_H-M 'P 1 21/n 1'
_atom_sites_solution_hydrogens geom
_atom_sites_solution_primary direct
_atom_sites_solution_secondary difmap
_audit_creation_method SHELXL-97
_cell_angle_alpha 90.00
_cell_angle_beta 90.162(2)
_cell_angle_gamma 90.00
_cell_formula_units_Z 4
_cell_length_a 10.1668(3)
_cell_length_b 13.8325(4)
_cell_length_c 17.8608(4)
_cell_measurement_reflns_used 13105
_cell_measurement_temperature 233(2)
_cell_measurement_theta_max 26.0
_cell_measurement_theta_min 1.0
_cell_volume 2511.79(12)
_computing_cell_refinement 'SCALEPACK (Otwinowski & Minor, 1997)'
_computing_data_collection 'COLLECT (Nonius, 1998)'
_computing_data_reduction
;
DENZO (Otwinowski & Minor, 1997) and SCALEPACK
;
_computing_molecular_graphics 'SHELXTL (Sheldrick, 1997b)'
_computing_publication_material SHELXL97
_computing_structure_refinement 'SHELXL97 (Sheldrick, 1997a)'
_computing_structure_solution 'SHELXS97 (Sheldrick, 1997a)'
_diffrn_ambient_temperature 233(2)
_diffrn_measured_fraction_theta_full 0.998
_diffrn_measured_fraction_theta_max 0.998
_diffrn_measurement_device_type 'Nonius KappaCCD'
_diffrn_measurement_method '\f and \w'
_diffrn_radiation_monochromator graphite
_diffrn_radiation_source 'fine-focus sealed tube'
_diffrn_radiation_type MoK\a
_diffrn_radiation_wavelength 0.71073
_diffrn_reflns_av_R_equivalents 0.0254
_diffrn_reflns_av_sigmaI/netI 0.0269
_diffrn_reflns_limit_h_max 12
_diffrn_reflns_limit_h_min -12
_diffrn_reflns_limit_k_max 16
_diffrn_reflns_limit_k_min -16
_diffrn_reflns_limit_l_max 21
_diffrn_reflns_limit_l_min -21
_diffrn_reflns_number 13105
_diffrn_reflns_theta_full 25.00
_diffrn_reflns_theta_max 25.00
_diffrn_reflns_theta_min 1.86
_diffrn_standards_number 0
_exptl_absorpt_coefficient_mu 1.089
_exptl_absorpt_correction_type none
_exptl_crystal_colour yellow
_exptl_crystal_density_diffrn 1.530
_exptl_crystal_density_method 'not measured'
_exptl_crystal_description prism
_exptl_crystal_F_000 1176
_exptl_crystal_size_max 0.2
_exptl_crystal_size_mid 0.12
_exptl_crystal_size_min 0.1
_refine_diff_density_max 0.391
_refine_diff_density_min -0.554
_refine_ls_extinction_method none
_refine_ls_goodness_of_fit_ref 1.053
_refine_ls_hydrogen_treatment constr
_refine_ls_matrix_type full
_refine_ls_number_parameters 280
_refine_ls_number_reflns 4405
_refine_ls_number_restraints 0
_refine_ls_restrained_S_all 1.053
_refine_ls_R_factor_all 0.0331
_refine_ls_R_factor_gt 0.0261
_refine_ls_shift/su_max 0.002
_refine_ls_shift/su_mean 0.000
_refine_ls_structure_factor_coef Fsqd
_refine_ls_weighting_details 'calc w=1/[\s^2^(Fo^2^)+(0.0201P)^2^+2.004P] where P=(Fo^2^+2Fc^2^)/3'
_refine_ls_weighting_scheme calc
_refine_ls_wR_factor_gt 0.0581
_refine_ls_wR_factor_ref 0.0609
_reflns_number_gt 3853
_reflns_number_total 4405
_reflns_threshold_expression I>2\s(I)
_cod_data_source_file sj6163.cif
_cod_data_source_block I
_cod_original_sg_symbol_H-M 'P 21/n'
_cod_database_code 2207879
_cod_database_fobs_code 2207879

loop_
_symmetry_equiv_pos_as_xyz
'x, y, z'
'-x+1/2, y+1/2, -z+1/2'
'-x, -y, -z'
'x-1/2, -y-1/2, z-1/2'

loop_
_atom_site_label
_atom_site_fract_x
_atom_site_fract_y
_atom_site_fract_z
_atom_site_U_iso_or_equiv
_atom_site_adp_type
_atom_site_calc_flag
_atom_site_occupancy
_atom_site_type_symbol
N1 -0.1669(2) 0.94259(16) 1.08327(12) 0.0402(5) Uani d 1 N
P1 0.24523(6) 0.66612(4) 0.96739(3) 0.03149(15) Uani d 1 P
Cl1 0.08028(8) 0.76177(6) 0.82152(4) 0.0596(2) Uani d 1 Cl
Pd1 0.078103(18) 0.776406(13) 0.951333(10) 0.03322(7) Uani d 1 Pd
S1 -0.08623(6) 0.89326(5) 0.94475(4) 0.03767(15) Uani d 1 S
S2 0.03484(7) 0.81516(5) 1.07391(4) 0.04116(16) Uani d 1 S
C1 -0.0866(2) 0.89244(18) 1.04094(14) 0.0367(6) Uani d 1 C
C2 -0.2678(3) 1.0079(2) 1.05191(15) 0.0452(7) Uani d 1 C
H2A -0.2691 1.0021 0.9972 0.054 Uiso calc 1 H
H2B -0.2461 1.0749 1.0647 0.054 Uiso calc 1 H
C3 -0.4008(3) 0.9827(2) 1.08267(15) 0.0479(7) Uani d 1 C
H3A -0.4280 0.9199 1.0625 0.057 Uiso calc 1 H
H3B -0.4646 1.0311 1.0657 0.057 Uiso calc 1 H
C4 -0.4035(3) 0.9781(2) 1.16736(16) 0.0505(7) Uani d 1 C
H4 -0.3858 1.0442 1.1861 0.061 Uiso calc 1 H
C5 -0.2944(3) 0.9140(2) 1.19580(15) 0.0511(7) Uani d 1 C
H5A -0.2917 0.9176 1.2506 0.061 Uiso calc 1 H
H5B -0.3138 0.8469 1.1820 0.061 Uiso calc 1 H
C6 -0.1617(3) 0.9410(2) 1.16547(15) 0.0458(7) Uani d 1 C
H6A -0.1361 1.0049 1.1843 0.055 Uiso calc 1 H
H6B -0.0958 0.8940 1.1822 0.055 Uiso calc 1 H
C7 -0.5388(3) 0.9489(3) 1.19575(19) 0.0666(9) Uani d 1 C
H7A -0.6045 0.9927 1.1756 0.100 Uiso calc 1 H
H7B -0.5398 0.9521 1.2500 0.100 Uiso calc 1 H
H7C -0.5582 0.8835 1.1797 0.100 Uiso calc 1 H
C8 0.2215(2) 0.55279(17) 0.91732(13) 0.0315(5) Uani d 1 C
C9 0.0952(2) 0.51680(19) 0.90778(15) 0.0391(6) Uani d 1 C
H9 0.0228 0.5524 0.9254 0.047 Uiso calc 1 H
C10 0.0750(3) 0.4293(2) 0.87268(16) 0.0478(7) Uani d 1 C
H10 -0.0107 0.4047 0.8673 0.057 Uiso calc 1 H
C11 0.1808(3) 0.37767(19) 0.84539(16) 0.0462(7) Uani d 1 C
H11 0.1667 0.3183 0.8210 0.055 Uiso calc 1 H
C12 0.3060(3) 0.41264(19) 0.85367(15) 0.0428(6) Uani d 1 C
H12 0.3777 0.3774 0.8348 0.051 Uiso calc 1 H
C13 0.3270(2) 0.49979(19) 0.88982(14) 0.0373(6) Uani d 1 C
H13 0.4132 0.5233 0.8958 0.045 Uiso calc 1 H
C14 0.2766(2) 0.62920(18) 1.06358(13) 0.0335(5) Uani d 1 C
C15 0.3009(3) 0.7012(2) 1.11688(14) 0.0406(6) Uani d 1 C
H15 0.2993 0.7665 1.1025 0.049 Uiso calc 1 H
C16 0.3272(3) 0.6771(2) 1.19037(15) 0.0484(7) Uani d 1 C
H16 0.3445 0.7260 1.2256 0.058 Uiso calc 1 H
C17 0.3281(3) 0.5820(3) 1.21221(15) 0.0539(8) Uani d 1 C
H17 0.3459 0.5659 1.2623 0.065 Uiso calc 1 H
C18 0.3031(3) 0.5104(2) 1.16079(16) 0.0519(7) Uani d 1 C
H18 0.3028 0.4454 1.1761 0.062 Uiso calc 1 H
C19 0.2780(3) 0.5334(2) 1.08619(14) 0.0407(6) Uani d 1 C
H19 0.2621 0.4840 1.0512 0.049 Uiso calc 1 H
C20 0.4055(2) 0.70710(17) 0.93396(14) 0.0351(6) Uani d 1 C
C21 0.5183(3) 0.7021(2) 0.97746(15) 0.0442(7) Uani d 1 C
H21 0.5130 0.6805 1.0273 0.053 Uiso calc 1 H
C22 0.6390(3) 0.7286(2) 0.94794(17) 0.0533(8) Uani d 1 C
H22 0.7151 0.7255 0.9779 0.064 Uiso calc 1 H
C23 0.6476(3) 0.7593(2) 0.87488(17) 0.0537(8) Uani d 1 C
H23 0.7295 0.7771 0.8549 0.064 Uiso calc 1 H
C24 0.5365(3) 0.7640(2) 0.83131(16) 0.0546(8) Uani d 1 C
H24 0.5428 0.7842 0.7812 0.066 Uiso calc 1 H
C25 0.4161(3) 0.7392(2) 0.86036(15) 0.0466(7) Uani d 1 C
H25 0.3403 0.7440 0.8303 0.056 Uiso calc 1 H

loop_
_atom_site_aniso_label
_atom_site_aniso_U_11
_atom_site_aniso_U_22
_atom_site_aniso_U_33
_atom_site_aniso_U_12
_atom_site_aniso_U_13
_atom_site_aniso_U_23
N1 0.0407(12) 0.0423(12) 0.0378(12) 0.0043(10) 0.0047(10) 0.0054(10)
P1 0.0330(3) 0.0317(3) 0.0297(3) -0.0008(3) -0.0023(3) -0.0017(3)
Cl1 0.0693(5) 0.0744(5) 0.0349(4) 0.0232(4) -0.0144(3) -0.0113(3)
Pd1 0.03550(12) 0.03133(11) 0.03280(12) 0.00051(8) -0.00382(8) -0.00268(8)
S1 0.0372(4) 0.0387(3) 0.0370(3) 0.0021(3) -0.0027(3) 0.0012(3)
S2 0.0460(4) 0.0416(4) 0.0359(3) 0.0074(3) 0.0018(3) 0.0038(3)
C1 0.0372(14) 0.0322(13) 0.0406(14) -0.0054(11) 0.0006(12) 0.0036(11)
C2 0.0475(16) 0.0433(15) 0.0448(15) 0.0112(13) 0.0064(13) 0.0094(12)
C3 0.0459(16) 0.0550(17) 0.0428(16) 0.0080(13) -0.0013(13) 0.0026(13)
C4 0.0477(17) 0.0546(18) 0.0492(17) -0.0007(14) 0.0076(14) -0.0003(14)
C5 0.0617(19) 0.0533(17) 0.0383(15) 0.0028(14) 0.0060(14) 0.0061(13)
C6 0.0487(17) 0.0528(17) 0.0360(14) 0.0086(13) 0.0023(12) 0.0011(12)
C7 0.0543(19) 0.083(2) 0.062(2) -0.0053(18) 0.0144(16) 0.0049(18)
C8 0.0332(13) 0.0324(13) 0.0289(12) -0.0005(10) -0.0008(10) 0.0003(10)
C9 0.0336(14) 0.0392(14) 0.0445(15) -0.0007(11) 0.0059(11) -0.0025(12)
C10 0.0408(16) 0.0413(15) 0.0614(18) -0.0110(13) -0.0003(14) -0.0064(13)
C11 0.0541(18) 0.0350(14) 0.0496(16) -0.0040(13) -0.0023(13) -0.0101(12)
C12 0.0439(16) 0.0410(15) 0.0436(15) 0.0083(12) 0.0040(12) -0.0061(12)
C13 0.0304(13) 0.0422(14) 0.0392(14) -0.0002(11) -0.0009(11) -0.0014(11)
C14 0.0268(12) 0.0431(14) 0.0307(13) 0.0009(11) 0.0005(10) -0.0010(11)
C15 0.0395(15) 0.0474(16) 0.0348(14) -0.0007(12) -0.0016(12) -0.0030(11)
C16 0.0413(16) 0.068(2) 0.0357(15) -0.0037(14) -0.0001(12) -0.0080(14)
C17 0.0470(17) 0.084(2) 0.0302(15) 0.0038(16) 0.0000(12) 0.0063(15)
C18 0.0511(18) 0.0580(18) 0.0465(17) 0.0061(14) 0.0051(14) 0.0168(14)
C19 0.0380(15) 0.0467(16) 0.0374(14) 0.0019(12) 0.0020(12) 0.0020(12)
C20 0.0387(14) 0.0296(13) 0.0371(14) -0.0049(11) -0.0013(11) -0.0010(10)
C21 0.0427(16) 0.0508(16) 0.0393(15) -0.0112(13) -0.0015(12) 0.0019(12)
C22 0.0376(16) 0.070(2) 0.0527(18) -0.0169(14) -0.0039(13) -0.0014(15)
C23 0.0496(18) 0.0606(19) 0.0511(18) -0.0217(15) 0.0102(15) 0.0001(14)
C24 0.0594(19) 0.0621(19) 0.0423(16) -0.0139(16) 0.0049(15) 0.0088(14)
C25 0.0454(16) 0.0550(17) 0.0395(15) -0.0070(13) -0.0035(13) 0.0072(13)

loop_
_atom_type_symbol
_atom_type_description
_atom_type_scat_dispersion_real
_atom_type_scat_dispersion_imag
_atom_type_scat_source
C C 0.0033 0.0016 'International Tables Vol C Tables 4.2.6.8 and 6.1.1.4'
H H 0.0000 0.0000 'International Tables Vol C Tables 4.2.6.8 and 6.1.1.4'
N N 0.0061 0.0033 'International Tables Vol C Tables 4.2.6.8 and 6.1.1.4'
P P 0.1023 0.0942 'International Tables Vol C Tables 4.2.6.8 and 6.1.1.4'
S S 0.1246 0.1234 'International Tables Vol C Tables 4.2.6.8 and 6.1.1.4'
Cl Cl 0.1484 0.1585 'International Tables Vol C Tables 4.2.6.8 and 6.1.1.4'
Pd Pd -0.9988 1.0072 'International Tables Vol C Tables 4.2.6.8 and 6.1.1.4'

loop_
_geom_angle_atom_site_label_1
_geom_angle_atom_site_label_2
_geom_angle_atom_site_label_3
_geom_angle
_geom_angle_publ_flag
C1 N1 C6 123.2(2) ?
C1 N1 C2 122.5(2) ?
C6 N1 C2 114.3(2) ?
C14 P1 C8 104.17(11) ?
C14 P1 C20 103.97(11) ?
C8 P1 C20 102.92(11) ?
C14 P1 Pd1 115.54(8) ?
C8 P1 Pd1 114.40(8) ?
C20 P1 Pd1 114.36(8) ?
S2 Pd1 P1 100.32(2) y
S2 Pd1 S1 75.33(2) y
P1 Pd1 S1 175.24(2) y
S2 Pd1 Cl1 166.37(3) y
P1 Pd1 Cl1 93.29(2) y
S1 Pd1 Cl1 91.08(3) y
C1 S1 Pd1 87.06(9) y
C1 S2 Pd1 87.61(9) y
N1 C1 S1 125.1(2) y
N1 C1 S2 124.99(19) y
S1 C1 S2 109.86(14) y
N1 C2 C3 110.2(2) ?
N1 C2 H2A 109.6 ?
C3 C2 H2A 109.6 ?
N1 C2 H2B 109.6 ?
C3 C2 H2B 109.6 ?
H2A C2 H2B 108.1 ?
C2 C3 C4 113.2(2) ?
C2 C3 H3A 108.9 ?
C4 C3 H3A 108.9 ?
C2 C3 H3B 108.9 ?
C4 C3 H3B 108.9 ?
H3A C3 H3B 107.7 ?
C5 C4 C3 110.2(2) ?
C5 C4 C7 113.4(3) ?
C3 C4 C7 111.3(3) ?
C5 C4 H4 107.2 ?
C3 C4 H4 107.2 ?
C7 C4 H4 107.2 ?
C6 C5 C4 113.1(2) ?
C6 C5 H5A 109.0 ?
C4 C5 H5A 109.0 ?
C6 C5 H5B 109.0 ?
C4 C5 H5B 109.0 ?
H5A C5 H5B 107.8 ?
N1 C6 C5 109.5(2) ?
N1 C6 H6A 109.8 ?
C5 C6 H6A 109.8 ?
N1 C6 H6B 109.8 ?
C5 C6 H6B 109.8 ?
H6A C6 H6B 108.2 ?
C4 C7 H7A 109.5 ?
C4 C7 H7B 109.5 ?
H7A C7 H7B 109.5 ?
C4 C7 H7C 109.5 ?
H7A C7 H7C 109.5 ?
H7B C7 H7C 109.5 ?
C9 C8 C13 118.8(2) ?
C9 C8 P1 119.36(18) ?
C13 C8 P1 121.78(18) ?
C10 C9 C8 120.5(2) ?
C10 C9 H9 119.8 ?
C8 C9 H9 119.8 ?
C9 C10 C11 120.0(2) ?
C9 C10 H10 120.0 ?
C11 C10 H10 120.0 ?
C12 C11 C10 120.3(2) ?
C12 C11 H11 119.9 ?
C10 C11 H11 119.9 ?
C11 C12 C13 120.0(2) ?
C11 C12 H12 120.0 ?
C13 C12 H12 120.0 ?
C12 C13 C8 120.4(2) ?
C12 C13 H13 119.8 ?
C8 C13 H13 119.8 ?
C19 C14 C15 118.7(2) ?
C19 C14 P1 123.04(19) ?
C15 C14 P1 118.23(19) ?
C16 C15 C14 120.6(3) ?
C16 C15 H15 119.7 ?
C14 C15 H15 119.7 ?
C17 C16 C15 120.2(3) ?
C17 C16 H16 119.9 ?
C15 C16 H16 119.9 ?
C16 C17 C18 120.0(3) ?
C16 C17 H17 120.0 ?
C18 C17 H17 120.0 ?
C17 C18 C19 120.5(3) ?
C17 C18 H18 119.7 ?
C19 C18 H18 119.7 ?
C14 C19 C18 119.9(3) ?
C14 C19 H19 120.0 ?
C18 C19 H19 120.0 ?
C21 C20 C25 118.7(2) ?
C21 C20 P1 122.60(19) ?
C25 C20 P1 118.59(19) ?
C20 C21 C22 120.4(3) ?
C20 C21 H21 119.8 ?
C22 C21 H21 119.8 ?
C23 C22 C21 120.1(3) ?
C23 C22 H22 120.0 ?
C21 C22 H22 120.0 ?
C24 C23 C22 119.9(3) ?
C24 C23 H23 120.1 ?
C22 C23 H23 120.1 ?
C23 C24 C25 120.5(3) ?
C23 C24 H24 119.8 ?
C25 C24 H24 119.8 ?
C24 C25 C20 120.5(3) ?
C24 C25 H25 119.8 ?
C20 C25 H25 119.8 ?

loop_
_geom_bond_atom_site_label_1
_geom_bond_atom_site_label_2
_geom_bond_distance
_geom_bond_publ_flag
N1 C6 1.469(3) ?
N1 C2 1.475(3) ?
P1 C14 1.820(2) ?
P1 C8 1.820(2) ?
P1 C20 1.827(3) ?
Pd1 P1 2.3009(7) y
Pd1 Cl1 2.3276(7) y
Pd1 S1 2.3274(7) y
Pd1 S2 2.2977(7) y
S1 C1 1.718(3) y
S2 C1 1.735(3) y
N1 C1 1.313(3) y
C2 C3 1.502(4) ?
C2 H2A 0.9800 ?
C2 H2B 0.9800 ?
C3 C4 1.514(4) ?
C3 H3A 0.9800 ?
C3 H3B 0.9800 ?
C4 C5 1.507(4) ?
C4 C7 1.521(4) ?
C4 H4 0.9900 ?
C5 C6 1.503(4) ?
C5 H5A 0.9800 ?
C5 H5B 0.9800 ?
C6 H6A 0.9800 ?
C6 H6B 0.9800 ?
C7 H7A 0.9700 ?
C7 H7B 0.9700 ?
C7 H7C 0.9700 ?
C8 C9 1.388(3) ?
C8 C13 1.390(3) ?
C9 C10 1.378(4) ?
C9 H9 0.9400 ?
C10 C11 1.380(4) ?
C10 H10 0.9400 ?
C11 C12 1.370(4) ?
C11 H11 0.9400 ?
C12 C13 1.384(4) ?
C12 H12 0.9400 ?
C13 H13 0.9400 ?
C14 C19 1.385(4) ?
C14 C15 1.399(4) ?
C15 C16 1.380(4) ?
C15 H15 0.9400 ?
C16 C17 1.371(4) ?
C16 H16 0.9400 ?
C17 C18 1.374(4) ?
C17 H17 0.9400 ?
C18 C19 1.393(4) ?
C18 H18 0.9400 ?
C19 H19 0.9400 ?
C20 C21 1.385(4) ?
C20 C25 1.392(4) ?
C21 C22 1.387(4) ?
C21 H21 0.9400 ?
C22 C23 1.375(4) ?
C22 H22 0.9400 ?
C23 C24 1.371(4) ?
C23 H23 0.9400 ?
C24 C25 1.375(4) ?
C24 H24 0.9400 ?
C25 H25 0.9400 ?
